data_7237916
loop_
_publ_author_name
'Ono, Toshikazu'
'Tsukiyama, Yoshifumi'
'Hatanaka, Sou'
'Sakatsume, Yuma'
'Ogoshi, Tomoki'
'Hisaeda, Yoshio'

_publ_section_title
;
 Inclusion crystals as vapochromic chemosensors: fabrication of a
 mini-sensor array for discrimination of small aromatic molecules based on
 side-chain engineering of naphthalenediimide derivatives
;
_journal_issue 31
_journal_name_full 'Journal of Materials Chemistry C'
_journal_page_first 9726
_journal_paper_doi 10.1039/C9TC03140E
_journal_volume 7
_journal_year 2019
_chemical_formula_moiety 'C40 H22 N2 O6, C7 H6 O'
_chemical_formula_sum 'C48 H22 N2 O7'
_chemical_formula_weight 738.67
_space_group_crystal_system monoclinic
_space_group_IT_number 14
_space_group_name_Hall '-P 2ybc'
_space_group_name_H-M_alt 'P 1 21/c 1'
_atom_sites_solution_hydrogens geom
_atom_sites_solution_primary dual
_audit_creation_date 2018-04-25
_audit_creation_method
;
Olex2 1.2-ac3
(compiled 2017.02.24 svn.r3390 for Rigaku Oxford Diffraction, GUI svn.r5318)
;
_audit_update_record
;
2019-04-26 deposited with the CCDC.	2019-07-19 downloaded from the CCDC.
;
_cell_angle_alpha 90
_cell_angle_beta 91.299(10)
_cell_angle_gamma 90
_cell_formula_units_Z 2
_cell_length_a 7.1404(7)
_cell_length_b 28.690(4)
_cell_length_c 8.7340(11)
_cell_measurement_reflns_used 955
_cell_measurement_temperature 93
_cell_measurement_theta_max 25.0110
_cell_measurement_theta_min 2.7260
_cell_volume 1788.8(4)
_computing_cell_refinement 'CrysAlisPro 1.171.39.34a (Rigaku OD, 2017)'
_computing_data_collection 'CrysAlisPro 1.171.39.34a (Rigaku OD, 2017)'
_computing_data_reduction 'CrysAlisPro 1.171.39.34a (Rigaku OD, 2017)'
_computing_molecular_graphics 'Olex2 (Dolomanov et al., 2009)'
_computing_publication_material 'Olex2 (Dolomanov et al., 2009)'
_computing_structure_refinement 'ShelXL (Sheldrick, 2015)'
_computing_structure_solution 'ShelXT (Sheldrick, 2015)'
_diffrn_ambient_temperature 93
_diffrn_detector 'CCD plate'
_diffrn_measured_fraction_theta_full 0.999
_diffrn_measured_fraction_theta_max 0.999
_diffrn_measurement_details
;
List of Runs (angles in degrees, time in seconds):

  # Type    Start    End  Width  t~exp~   \w     \q     \k     \f   Frames
#--------------------------------------------------------------------------
  1  \w    -74.00 109.00   1.00   30.00    --   30.00  54.00 -60.00  183
  2  \w      6.00  47.00   1.00   30.00    --   30.00  54.00-150.00   41
;
_diffrn_measurement_device 'two-circle diffractometer'
_diffrn_measurement_device_type 'XtaLAB Mini (JP)'
_diffrn_measurement_method '\w scans'
_diffrn_orient_matrix_type 'CrysAlisPro convention (1999,Acta A55,543-557)'
_diffrn_orient_matrix_UB_11 -0.0179254000
_diffrn_orient_matrix_UB_12 0.0166821000
_diffrn_orient_matrix_UB_13 0.0577658000
_diffrn_orient_matrix_UB_21 0.0397735000
_diffrn_orient_matrix_UB_22 0.0176798000
_diffrn_orient_matrix_UB_23 -0.0458091000
_diffrn_orient_matrix_UB_31 -0.0892691000
_diffrn_orient_matrix_UB_32 0.0045158000
_diffrn_orient_matrix_UB_33 -0.0341113000
_diffrn_radiation_monochromator graphite
_diffrn_radiation_probe x-ray
_diffrn_radiation_type MoK\a
_diffrn_radiation_wavelength 0.71073
_diffrn_reflns_av_R_equivalents 0.0449
_diffrn_reflns_av_unetI/netI 0.0750
_diffrn_reflns_Laue_measured_fraction_full 0.999
_diffrn_reflns_Laue_measured_fraction_max 0.999
_diffrn_reflns_limit_h_max 8
_diffrn_reflns_limit_h_min -6
_diffrn_reflns_limit_k_max 34
_diffrn_reflns_limit_k_min -27
_diffrn_reflns_limit_l_max 8
_diffrn_reflns_limit_l_min -10
_diffrn_reflns_number 6525
_diffrn_reflns_point_group_measured_fraction_full 0.999
_diffrn_reflns_point_group_measured_fraction_max 0.999
_diffrn_reflns_theta_full 25.242
_diffrn_reflns_theta_max 25.346
_diffrn_reflns_theta_min 2.731
_diffrn_source 'fine-focus sealed X-ray tube'
_diffrn_source_type 'Rigaku (Mo) X-ray Source'
_exptl_absorpt_coefficient_mu 0.093
_exptl_absorpt_correction_T_max 1.00000
_exptl_absorpt_correction_T_min 0.98354
_exptl_absorpt_correction_type multi-scan
_exptl_absorpt_process_details
;
CrysAlisPro 1.171.39.34a (Rigaku Oxford Diffraction, 2017)
Empirical absorption correction using spherical harmonics,
 implemented in SCALE3 ABSPACK scaling algorithm.
;
_exptl_crystal_colour yellow
_exptl_crystal_colour_primary yellow
_exptl_crystal_density_diffrn 1.371
_exptl_crystal_description plate
_exptl_crystal_F_000 760
_exptl_crystal_size_max 0.1
_exptl_crystal_size_mid 0.1
_exptl_crystal_size_min 0.1
_refine_diff_density_max 0.261
_refine_diff_density_min -0.223
_refine_diff_density_rms 0.053
_refine_ls_extinction_method none
_refine_ls_goodness_of_fit_ref 1.021
_refine_ls_hydrogen_treatment constr
_refine_ls_matrix_type full
_refine_ls_number_parameters 283
_refine_ls_number_reflns 3286
_refine_ls_number_restraints 0
_refine_ls_restrained_S_all 1.021
_refine_ls_R_factor_all 0.0967
_refine_ls_R_factor_gt 0.0491
_refine_ls_shift/su_max 0.000
_refine_ls_shift/su_mean 0.000
_refine_ls_structure_factor_coef Fsqd
_refine_ls_weighting_details 'w=1/[\s^2^(Fo^2^)+(0.0465P)^2^] where P=(Fo^2^+2Fc^2^)/3'
_refine_ls_weighting_scheme calc
_refine_ls_wR_factor_gt 0.0995
_refine_ls_wR_factor_ref 0.1187
_reflns_Friedel_coverage 0.000
_reflns_number_gt 2099
_reflns_number_total 3286
_reflns_threshold_expression 'I > 2\s(I)'
_cod_data_source_file c9tc03140e2.cif
_cod_data_source_block ono013
_cod_database_code 7237916
_shelx_shelxl_version_number 2017/1
_chemical_oxdiff_formula 'C H N O '
_chemical_oxdiff_usercomment 'tsukiyama 2BP-NDI anisole'
_shelx_space_group_comment
;
The symmetry employed for this shelxl refinement is uniquely defined
by the following loop, which should always be used as a source of
symmetry information in preference to the above space-group names.
They are only intended as comments.
;
_diffrn_oxdiff_ac3_digest_frames
;
01162b404fb7ffd467d333dd1adbe86a1500224327f
;
_reflns_odcompleteness_completeness 99.84
_reflns_odcompleteness_iscentric 1
_reflns_odcompleteness_theta 26.32
_olex2_refinement_description
;
1. Fixed Uiso
 At 1.2 times of:
  All C(H) groups
 At 1.5 times of:
  All C(H,H,H) groups
2. Others
 Sof(H0AA)=Sof(O4)=Sof(C2AA)=Sof(H2Aa)=Sof(H2Ab)=Sof(H2Ac)=0.5*(1-FVAR(2))
 Sof(H1AA)=Sof(O6)=Sof(C2AB)=Sof(H2Ad)=Sof(H2Ae)=Sof(H2Af)=0.5*FVAR(2)
3.a Aromatic/amide H refined with riding coordinates:
 C5(H5), C4(H4), C13(H13), C20(H20), C24(H24), C23(H23), C12(H12), C10(H10),
 C22(H22), C21(H21), C11(H11), C1(H1), C0AA(H0AA), C1AA(H1AA)
3.b Idealised Me refined as rotating group:
 C2AA(H2Aa,H2Ab,H2Ac), C2AB(H2Ad,H2Ae,H2Af)
;
_olex2_submission_special_instructions 'No special instructions were received'
_oxdiff_exptl_absorpt_empirical_details
;
Empirical correction (ABSPACK) includes:
- Absorption correction using spherical harmonics
- Frame scaling
;
_oxdiff_exptl_absorpt_empirical_full_max 1.094
_oxdiff_exptl_absorpt_empirical_full_min 0.934

loop_
_space_group_symop_operation_xyz
'x, y, z'
'-x, y+1/2, -z+1/2'
'-x, -y, -z'
'x, -y-1/2, z-1/2'

loop_
_atom_site_label
_atom_site_type_symbol
_atom_site_fract_x
_atom_site_fract_y
_atom_site_fract_z
_atom_site_U_iso_or_equiv
_atom_site_adp_type
_atom_site_occupancy
_atom_site_site_symmetry_order
_atom_site_calc_flag
_atom_site_refinement_flags_posn
_atom_site_refinement_flags_occupancy
_atom_site_disorder_assembly
_atom_site_disorder_group
O17 O 0.3832(2) 0.35994(5) -0.10793(18) 0.0223(4) Uani 1 1 d . . . .
O16 O 0.3671(2) 0.41701(5) 0.38035(18) 0.0236(4) Uani 1 1 d . . . .
O15 O 0.7507(2) 0.36436(6) 0.1933(2) 0.0341(5) Uani 1 1 d . . . .
N1 N 0.3723(3) 0.38861(6) 0.1358(2) 0.0165(4) Uani 1 1 d . . . .
C18 C 0.4739(3) 0.47763(7) 0.0267(3) 0.0138(5) Uani 1 1 d . . . .
C5 C 0.4957(3) 0.44678(7) -0.2308(3) 0.0167(5) Uani 1 1 d . . . .
H5 H 0.486431 0.421344 -0.300151 0.020 Uiso 1 1 calc R . . .
C6 C 0.4570(3) 0.44018(7) -0.0776(3) 0.0155(5) Uani 1 1 d . . . .
C4 C 0.4514(3) 0.50905(8) 0.2838(3) 0.0175(5) Uani 1 1 d . . . .
H4 H 0.425023 0.504776 0.388991 0.021 Uiso 1 1 calc R . . .
C3 C 0.4374(3) 0.47173(7) 0.1841(3) 0.0156(5) Uani 1 1 d . . . .
C7 C 0.4025(3) 0.39341(8) -0.0225(3) 0.0172(5) Uani 1 1 d . . . .
C2 C 0.3893(3) 0.42473(8) 0.2442(3) 0.0182(5) Uani 1 1 d . . . .
C8 C 0.3473(3) 0.34128(7) 0.1915(3) 0.0186(5) Uani 1 1 d . . . .
C13 C 0.1813(3) 0.31820(8) 0.1610(3) 0.0213(6) Uani 1 1 d . . . .
H13 H 0.082270 0.333531 0.106793 0.026 Uiso 1 1 calc R . . .
C9 C 0.4929(3) 0.31974(8) 0.2755(3) 0.0219(6) Uani 1 1 d . . . .
C19 C 0.7678(3) 0.34482(8) 0.4579(3) 0.0228(6) Uani 1 1 d . . . .
C14 C 0.6772(3) 0.34478(8) 0.3018(3) 0.0235(6) Uani 1 1 d . . . .
C20 C 0.9549(3) 0.35975(8) 0.4711(3) 0.0258(6) Uani 1 1 d . . . .
H20 H 1.018317 0.369899 0.382637 0.031 Uiso 1 1 calc R . . .
C24 C 0.6744(4) 0.33187(8) 0.5902(3) 0.0248(6) Uani 1 1 d . . . .
H24 H 0.546710 0.322637 0.583418 0.030 Uiso 1 1 calc R . . .
C23 C 0.7676(4) 0.33246(8) 0.7315(3) 0.0275(6) Uani 1 1 d . . . .
H23 H 0.703392 0.323724 0.821174 0.033 Uiso 1 1 calc R . . .
C12 C 0.1593(4) 0.27237(8) 0.2097(3) 0.0271(6) Uani 1 1 d . . . .
H12 H 0.045982 0.256202 0.186682 0.033 Uiso 1 1 calc R . . .
C10 C 0.4672(4) 0.27415(8) 0.3262(3) 0.0274(6) Uani 1 1 d . . . .
H10 H 0.563589 0.259261 0.384857 0.033 Uiso 1 1 calc R . . .
C22 C 0.9546(4) 0.34580(8) 0.7422(3) 0.0282(6) Uani 1 1 d . . . .
H22 H 1.018836 0.345346 0.838595 0.034 Uiso 1 1 calc R . . .
C21 C 1.0476(4) 0.35979(9) 0.6121(3) 0.0294(6) Uani 1 1 d . . . .
H21 H 1.174852 0.369379 0.619770 0.035 Uiso 1 1 calc R . . .
C11 C 0.3022(4) 0.25024(8) 0.2918(3) 0.0297(7) Uani 1 1 d . . . .
H11 H 0.287408 0.218882 0.324315 0.036 Uiso 1 1 calc R . . .
C1 C 0.9520(4) 0.45404(10) -0.0146(4) 0.0404(8) Uani 1 1 d . . . .
H1 H 0.918902 0.422094 -0.024481 0.048 Uiso 1 1 calc R . . .
C0AA C 0.9517(4) 0.47463(11) 0.1286(4) 0.0415(8) Uani 1 1 d . . . .
H0AA H 0.918325 0.457053 0.216047 0.050 Uiso 0.332(5) 1 calc R P A 2
C1AA C 0.9993(4) 0.47885(12) -0.1431(4) 0.0422(8) Uani 1 1 d . . . .
H1AA H 0.998316 0.464196 -0.240669 0.051 Uiso 0.168(5) 1 calc R P A 1
O4 O 0.9961(7) 0.46369(17) -0.2872(6) 0.0304(19) Uani 0.332(5) 1 d . P A -2
O6 O 0.9183(15) 0.4620(4) 0.2710(15) 0.040(4) Uani 0.168(5) 1 d . P A -1
C2AA C 1.040(3) 0.4913(5) -0.420(2) 0.037(4) Uani 0.332(5) 1 d . P A -2
H2AA H 1.046814 0.471038 -0.510022 0.056 Uiso 0.332(5) 1 calc GR P A -2
H2AB H 1.161458 0.506753 -0.402872 0.056 Uiso 0.332(5) 1 calc GR P A -2
H2AC H 0.942776 0.514887 -0.437142 0.056 Uiso 0.332(5) 1 calc GR P A -2
C2AB C 0.947(6) 0.4876(12) 0.404(4) 0.049(9) Uani 0.168(5) 1 d . P A -1
H2AD H 0.869590 0.515845 0.399850 0.074 Uiso 0.168(5) 1 calc GR P A -1
H2AE H 1.079298 0.496381 0.414104 0.074 Uiso 0.168(5) 1 calc GR P A -1
H2AF H 0.912043 0.468775 0.492629 0.074 Uiso 0.168(5) 1 calc GR P A -1

loop_
_atom_site_aniso_label
_atom_site_aniso_U_11
_atom_site_aniso_U_22
_atom_site_aniso_U_33
_atom_site_aniso_U_23
_atom_site_aniso_U_13
_atom_site_aniso_U_12
O17 0.0288(10) 0.0193(9) 0.0186(9) -0.0030(7) -0.0021(7) -0.0034(7)
O16 0.0334(11) 0.0236(9) 0.0137(9) 0.0036(7) 0.0004(8) -0.0021(8)
O15 0.0228(10) 0.0476(11) 0.0317(11) 0.0155(9) -0.0008(8) -0.0017(9)
N1 0.0200(11) 0.0148(10) 0.0145(11) 0.0010(8) -0.0009(8) -0.0013(8)
C18 0.0144(12) 0.0154(11) 0.0113(12) 0.0006(9) -0.0049(9) 0.0017(10)
C5 0.0189(13) 0.0170(12) 0.0141(13) -0.0024(10) -0.0035(10) -0.0009(10)
C6 0.0146(12) 0.0169(12) 0.0149(13) -0.0004(10) -0.0035(10) -0.0018(10)
C4 0.0200(13) 0.0219(13) 0.0104(12) 0.0004(10) -0.0026(10) 0.0016(10)
C3 0.0134(12) 0.0190(12) 0.0143(13) 0.0020(10) -0.0006(10) 0.0025(10)
C7 0.0152(12) 0.0204(13) 0.0159(13) 0.0001(11) -0.0021(10) -0.0002(10)
C2 0.0171(13) 0.0223(13) 0.0150(14) 0.0024(10) -0.0030(10) 0.0008(10)
C8 0.0252(14) 0.0148(12) 0.0157(13) 0.0027(10) 0.0018(10) -0.0005(11)
C13 0.0237(14) 0.0219(13) 0.0182(13) 0.0029(10) -0.0029(11) -0.0010(11)
C9 0.0242(14) 0.0212(13) 0.0201(14) 0.0012(11) 0.0008(11) 0.0043(11)
C19 0.0212(14) 0.0222(13) 0.0248(15) 0.0020(11) -0.0032(11) 0.0040(11)
C14 0.0186(13) 0.0241(13) 0.0277(15) 0.0053(12) 0.0004(11) 0.0047(11)
C20 0.0238(15) 0.0279(14) 0.0258(15) -0.0002(11) 0.0025(11) 0.0007(11)
C24 0.0201(13) 0.0242(13) 0.0300(16) 0.0027(11) -0.0030(11) 0.0033(11)
C23 0.0318(16) 0.0239(14) 0.0271(16) 0.0029(11) 0.0025(12) 0.0028(12)
C12 0.0352(16) 0.0219(13) 0.0242(15) 0.0003(11) -0.0010(12) -0.0090(12)
C10 0.0319(15) 0.0219(13) 0.0281(15) 0.0057(11) -0.0025(12) 0.0076(12)
C22 0.0316(16) 0.0285(14) 0.0241(15) -0.0039(12) -0.0053(12) 0.0046(12)
C21 0.0214(14) 0.0334(15) 0.0333(17) -0.0061(13) -0.0052(12) -0.0042(12)
C11 0.0412(17) 0.0181(13) 0.0297(16) 0.0028(11) 0.0002(13) -0.0015(12)
C1 0.0221(16) 0.0302(16) 0.068(2) -0.0035(16) -0.0083(15) 0.0029(13)
C0AA 0.0190(15) 0.065(2) 0.040(2) 0.0168(17) -0.0008(13) 0.0085(14)
C1AA 0.0234(16) 0.069(2) 0.0339(19) -0.0172(17) -0.0089(13) 0.0143(15)
O4 0.029(3) 0.034(3) 0.028(4) -0.014(3) -0.002(3) 0.006(3)
O6 0.029(7) 0.048(8) 0.044(9) 0.023(6) 0.015(6) 0.003(6)
C2AA 0.041(7) 0.055(10) 0.016(6) -0.013(8) 0.002(4) 0.022(9)
C2AB 0.037(15) 0.06(2) 0.05(2) -0.003(18) -0.003(12) 0.03(2)

loop_
_atom_type_symbol
_atom_type_description
_atom_type_scat_dispersion_real
_atom_type_scat_dispersion_imag
_atom_type_scat_source
C C 0.0033 0.0016 'International Tables Vol C Tables 4.2.6.8 and 6.1.1.4'
H H 0.0000 0.0000 'International Tables Vol C Tables 4.2.6.8 and 6.1.1.4'
N N 0.0061 0.0033 'International Tables Vol C Tables 4.2.6.8 and 6.1.1.4'
O O 0.0106 0.0060 'International Tables Vol C Tables 4.2.6.8 and 6.1.1.4'

loop_
_geom_angle_atom_site_label_1
_geom_angle_atom_site_label_2
_geom_angle_atom_site_label_3
_geom_angle
_geom_angle_site_symmetry_1
_geom_angle_site_symmetry_3
C7 N1 C8 116.21(18) . .
C2 N1 C7 125.09(18) . .
C2 N1 C8 118.13(18) . .
C6 C18 C18 119.7(3) . 3_665
C6 C18 C3 121.39(19) . .
C3 C18 C18 118.9(2) . 3_665
C6 C5 H5 119.9 . .
C6 C5 C4 120.2(2) . 3_665
C4 C5 H5 119.9 3_665 .
C18 C6 C7 120.0(2) . .
C5 C6 C18 120.2(2) . .
C5 C6 C7 119.8(2) . .
C5 C4 H4 119.7 3_665 .
C3 C4 C5 120.5(2) . 3_665
C3 C4 H4 119.7 . .
C18 C3 C2 119.96(19) . .
C4 C3 C18 120.5(2) . .
C4 C3 C2 119.5(2) . .
O17 C7 N1 120.3(2) . .
O17 C7 C6 122.7(2) . .
N1 C7 C6 117.00(19) . .
O16 C2 N1 120.6(2) . .
O16 C2 C3 122.8(2) . .
N1 C2 C3 116.51(19) . .
C13 C8 N1 119.7(2) . .
C13 C8 C9 120.9(2) . .
C9 C8 N1 119.4(2) . .
C8 C13 H13 120.1 . .
C8 C13 C12 119.8(2) . .
C12 C13 H13 120.1 . .
C8 C9 C14 120.2(2) . .
C10 C9 C8 118.6(2) . .
C10 C9 C14 121.2(2) . .
C20 C19 C14 117.8(2) . .
C24 C19 C14 123.3(2) . .
C24 C19 C20 118.9(2) . .
O15 C14 C9 119.0(2) . .
O15 C14 C19 121.3(2) . .
C19 C14 C9 119.7(2) . .
C19 C20 H20 119.7 . .
C21 C20 C19 120.5(2) . .
C21 C20 H20 119.7 . .
C19 C24 H24 119.9 . .
C23 C24 C19 120.2(2) . .
C23 C24 H24 119.9 . .
C24 C23 H23 119.9 . .
C24 C23 C22 120.2(3) . .
C22 C23 H23 119.9 . .
C13 C12 H12 119.9 . .
C11 C12 C13 120.2(2) . .
C11 C12 H12 119.9 . .
C9 C10 H10 119.6 . .
C11 C10 C9 120.7(2) . .
C11 C10 H10 119.6 . .
C23 C22 H22 119.9 . .
C21 C22 C23 120.1(2) . .
C21 C22 H22 119.9 . .
C20 C21 C22 120.0(2) . .
C20 C21 H21 120.0 . .
C22 C21 H21 120.0 . .
C12 C11 C10 119.7(2) . .
C12 C11 H11 120.1 . .
C10 C11 H11 120.1 . .
C0AA C1 H1 119.3 . .
C1AA C1 H1 119.3 . .
C1AA C1 C0AA 121.4(3) . .
C1 C0AA H0AA 120.4 . .
C1 C0AA C1AA 119.3(3) . 3_765
C1AA C0AA H0AA 120.4 3_765 .
O6 C0AA C1 137.5(6) . .
O6 C0AA C1AA 103.2(6) . 3_765
C1 C1AA C0AA 119.3(3) . 3_765
C1 C1AA H1AA 120.3 . .
C0AA C1AA H1AA 120.3 3_765 .
O4 C1AA C1 127.0(4) . .
C1AA O4 C2AA 125.5(7) . .
C0AA O6 C2AB 128.1(19) . .
O4 C2AA H2AA 109.5 . .
O4 C2AA H2AB 109.5 . .
O4 C2AA H2AC 109.5 . .
H2AA C2AA H2AB 109.5 . .
H2AA C2AA H2AC 109.5 . .
H2AB C2AA H2AC 109.5 . .
O6 C2AB H2AD 109.5 . .
O6 C2AB H2AE 109.5 . .
O6 C2AB H2AF 109.5 . .
H2AD C2AB H2AE 109.5 . .
H2AD C2AB H2AF 109.5 . .
H2AE C2AB H2AF 109.5 . .

loop_
_geom_bond_atom_site_label_1
_geom_bond_atom_site_label_2
_geom_bond_distance
_geom_bond_site_symmetry_2
O17 C7 1.222(3) .
O16 C2 1.223(3) .
O15 C14 1.229(3) .
N1 C7 1.411(3) .
N1 C2 1.407(3) .
N1 C8 1.455(3) .
C18 C18 1.419(4) 3_665
C18 C6 1.412(3) .
C18 C3 1.415(3) .
C5 H5 0.9500 .
C5 C6 1.386(3) .
C5 C4 1.404(3) 3_665
C6 C7 1.480(3) .
C4 H4 0.9500 .
C4 C3 1.382(3) .
C3 C2 1.490(3) .
C8 C13 1.378(3) .
C8 C9 1.402(3) .
C13 H13 0.9500 .
C13 C12 1.392(3) .
C9 C14 1.513(3) .
C9 C10 1.394(3) .
C19 C14 1.495(3) .
C19 C20 1.405(3) .
C19 C24 1.398(3) .
C20 H20 0.9500 .
C20 C21 1.385(3) .
C24 H24 0.9500 .
C24 C23 1.389(3) .
C23 H23 0.9500 .
C23 C22 1.390(3) .
C12 H12 0.9500 .
C12 C11 1.388(4) .
C10 H10 0.9500 .
C10 C11 1.390(3) .
C22 H22 0.9500 .
C22 C21 1.388(4) .
C21 H21 0.9500 .
C11 H11 0.9500 .
C1 H1 0.9500 .
C1 C0AA 1.383(4) .
C1 C1AA 1.378(4) .
C0AA H0AA 0.9500 .
C0AA C1AA 1.385(4) 3_765
C0AA O6 1.322(12) .
C1AA H1AA 0.9500 .
C1AA O4 1.331(6) .
O4 C2AA 1.446(19) .
O6 C2AB 1.39(3) .
C2AA H2AA 0.9800 .
C2AA H2AB 0.9800 .
C2AA H2AC 0.9800 .
C2AB H2AD 0.9800 .
C2AB H2AE 0.9800 .
C2AB H2AF 0.9800 .
